data_7061613
loop_
_publ_author_name
'Hu, Yong'
'Lu, Zu-Jia'
'Dong, Wen-Shuai'
'Zhang, Jian-Guo'
'Sinditskii, Valery P.'

_publ_section_title
;
 Detonation performance enhancement through a positional isomerism
 modification strategy
;
_journal_issue 29
_journal_name_full 'New Journal of Chemistry'
_journal_page_first 13874
_journal_page_last 13879
_journal_paper_doi 10.1039/D2NJ02515A
_journal_volume 46
_journal_year 2022
_chemical_formula_moiety 'Mg0.5 H6 O3, C6 H3 N10 O3, 4(H2 O)'
_chemical_formula_sum 'C6 H17 Mg0.5 N10 O10'
_chemical_formula_weight 401.45
_space_group_crystal_system monoclinic
_space_group_IT_number 14
_space_group_name_Hall '-P 2ybc'
_space_group_name_H-M_alt 'P 1 21/c 1'
_atom_sites_solution_hydrogens geom
_atom_sites_solution_primary direct
_atom_sites_solution_secondary difmap
_audit_creation_date 2022-01-06
_audit_creation_method
;
  Olex2 1.1
  (compiled 2011.02.15 svn.r1672, GUI svn.r3494)
;
_audit_update_record
;
2022-01-07 deposited with the CCDC.	2022-06-20 downloaded from the CCDC.
;
_cell_angle_alpha 90.00
_cell_angle_beta 108.46(4)
_cell_angle_gamma 90.00
_cell_formula_units_Z 4
_cell_length_a 9.323(2)
_cell_length_b 26.924(6)
_cell_length_c 6.725(4)
_cell_measurement_reflns_used 683
_cell_measurement_temperature 113.90(14)
_cell_measurement_theta_max 22.1520
_cell_measurement_theta_min 3.5070
_cell_volume 1601.2(11)
_computing_cell_refinement
;
CrysAlisPro, Agilent Technologies,
Version 1.171.37.35 (release 13-08-2014 CrysAlis171 .NET)
(compiled Aug 13 2014,18:06:01)
;
_computing_data_collection
;
CrysAlisPro, Agilent Technologies,
Version 1.171.37.35 (release 13-08-2014 CrysAlis171 .NET)
(compiled Aug 13 2014,18:06:01)
;
_computing_data_reduction
;
CrysAlisPro, Agilent Technologies,
Version 1.171.37.35 (release 13-08-2014 CrysAlis171 .NET)
(compiled Aug 13 2014,18:06:01)
;
_computing_molecular_graphics
;
O. V. Dolomanov, L. J. Bourhis, R. J. Gildea, J. A. K. Howard and H. Puschmann,
OLEX2: a complete structure solution, refinement and analysis program.
J. Appl. Cryst. (2009). 42, 339-341.
;
_computing_publication_material
;
O. V. Dolomanov, L. J. Bourhis, R. J. Gildea, J. A. K. Howard and H. Puschmann,
OLEX2: a complete structure solution, refinement and analysis program.
J. Appl. Cryst. (2009). 42, 339-341.
;
_computing_structure_refinement 'SHELXL-97 (Sheldrick, 1997)'
_computing_structure_solution 'A short history of SHELX (Sheldrick, 2007)'
_diffrn_ambient_environment N~2~
_diffrn_ambient_temperature 113.90(14)
_diffrn_detector 'CCD plate'
_diffrn_detector_area_resol_mean 16.0971
_diffrn_detector_type Eos
_diffrn_measured_fraction_theta_full 0.9977
_diffrn_measured_fraction_theta_max 0.8188
_diffrn_measurement_details
;
#__ type_ start__ end____ width___ exp.time_
  1 omega   57.00   86.00   1.0000   15.0000
omega____ theta____ kappa____ phi______ frames
    -       15.9289  178.0000  150.0000 29

#__ type_ start__ end____ width___ exp.time_
  2 omega  -39.00   65.00   1.0000   15.0000
omega____ theta____ kappa____ phi______ frames
    -       15.9289    0.0000   60.0000 104

#__ type_ start__ end____ width___ exp.time_
  3 omega  -12.00   68.00   1.0000   15.0000
omega____ theta____ kappa____ phi______ frames
    -       15.9289   19.0000  -60.0000 80
;
_diffrn_measurement_device 'four-circle diffractometer'
_diffrn_measurement_device_type 'Xcalibur, Eos, Gemini'
_diffrn_measurement_method '\w scans'
_diffrn_orient_matrix_UB_11 0.0609444000
_diffrn_orient_matrix_UB_12 -0.0159477000
_diffrn_orient_matrix_UB_13 0.0496529000
_diffrn_orient_matrix_UB_21 -0.0360586000
_diffrn_orient_matrix_UB_22 -0.0068132000
_diffrn_orient_matrix_UB_23 0.0736656000
_diffrn_orient_matrix_UB_31 -0.0368945000
_diffrn_orient_matrix_UB_32 -0.0196856000
_diffrn_orient_matrix_UB_33 -0.0658035000
_diffrn_radiation_monochromator graphite
_diffrn_radiation_probe x-ray
_diffrn_radiation_type 'Mo K\a'
_diffrn_radiation_wavelength 0.71073
_diffrn_reflns_av_R_equivalents 0.0868
_diffrn_reflns_av_unetI/netI 0.1162
_diffrn_reflns_limit_h_max 7
_diffrn_reflns_limit_h_min -11
_diffrn_reflns_limit_k_max 29
_diffrn_reflns_limit_k_min -32
_diffrn_reflns_limit_l_max 7
_diffrn_reflns_limit_l_min -5
_diffrn_reflns_number 6285
_diffrn_reflns_theta_full 24.99
_diffrn_reflns_theta_max 24.99
_diffrn_reflns_theta_min 3.03
_diffrn_source 'Enhance (Mo) X-ray Source'
_exptl_absorpt_coefficient_mu 0.171
_exptl_absorpt_correction_T_max 1.00000
_exptl_absorpt_correction_T_min 0.32976
_exptl_absorpt_correction_type multi-scan
_exptl_absorpt_process_details
;
CrysAlisPro, Agilent Technologies,
Version 1.171.37.35 (release 13-08-2014 CrysAlis171 .NET)
(compiled Aug 13 2014,18:06:01)
Empirical absorption correction using spherical harmonics,
 implemented in SCALE3 ABSPACK scaling algorithm.
;
_exptl_crystal_density_diffrn 1.665
_exptl_crystal_density_method 'not measured'
_exptl_crystal_F_000 836
_exptl_crystal_size_max 0.29
_exptl_crystal_size_mid 0.12
_exptl_crystal_size_min 0.08
_refine_diff_density_max 0.721
_refine_diff_density_min -0.539
_refine_diff_density_rms 0.103
_refine_ls_extinction_method none
_refine_ls_goodness_of_fit_ref 1.062
_refine_ls_hydrogen_treatment mixed
_refine_ls_matrix_type full
_refine_ls_number_parameters 283
_refine_ls_number_reflns 2796
_refine_ls_number_restraints 24
_refine_ls_restrained_S_all 1.058
_refine_ls_R_factor_all 0.1533
_refine_ls_R_factor_gt 0.0973
_refine_ls_shift/su_max 0.002
_refine_ls_shift/su_mean 0.000
_refine_ls_structure_factor_coef Fsqd
_refine_ls_weighting_details 'calc w=1/[\s^2^(Fo^2^)+(0.1104P)^2^+2.3300P] where P=(Fo^2^+2Fc^2^)/3'
_refine_ls_weighting_scheme calc
_refine_ls_wR_factor_gt 0.2214
_refine_ls_wR_factor_ref 0.2571
_reflns_number_gt 1704
_reflns_number_total 2796
_reflns_threshold_expression >2sigma(I)
_cod_data_source_file d2nj02515a2.cif
_cod_data_source_block exp_7777
_cod_depositor_comments 'Adding full bibliography for 7061613--7061616.cif.'
_cod_original_formula_sum 'C6 H17 Mg0.50 N10 O10'
_cod_database_code 7061613
_reflns_odcompleteness_completeness 99.77
_reflns_odcompleteness_iscentric 1
_reflns_odcompleteness_theta 25.07

loop_
_space_group_symop_id
_space_group_symop_operation_xyz
1 'x, y, z'
2 '-x, y+1/2, -z+1/2'
3 '-x, -y, -z'
4 'x, -y-1/2, z-1/2'

loop_
_atom_site_label
_atom_site_type_symbol
_atom_site_fract_x
_atom_site_fract_y
_atom_site_fract_z
_atom_site_U_iso_or_equiv
_atom_site_adp_type
_atom_site_occupancy
_atom_site_symmetry_multiplicity
_atom_site_calc_flag
_atom_site_refinement_flags
_atom_site_disorder_assembly
_atom_site_disorder_group
Mg1 Mg 0.5000 0.0000 -1.0000 0.0158(7) Uani 1 2 d SD . .
O6 O 0.5289(5) 0.05452(16) -0.7616(8) 0.0290(12) Uani 1 1 d D . .
N9 N 0.6779(6) -0.2670(2) -0.4275(8) 0.0262(13) Uani 1 1 d . . .
H9A H 0.5967 -0.2496 -0.4711 0.031 Uiso 1 1 calc R . .
H9B H 0.6725 -0.2989 -0.4297 0.031 Uiso 1 1 calc R . .
N7 N 0.8216(5) -0.19577(18) -0.3524(8) 0.0183(12) Uani 1 1 d . . .
O4 O 0.4680(5) -0.05762(18) -0.7955(7) 0.0324(12) Uani 1 1 d D . .
O1 O 0.6819(5) -0.07759(16) -0.4277(7) 0.0280(12) Uani 1 1 d . . .
O8 O 0.3892(5) -0.24053(17) -0.7086(8) 0.0299(12) Uani 1 1 d D . .
N8 N 0.7015(6) -0.16339(19) -0.4152(8) 0.0242(13) Uani 1 1 d . . .
H8 H 0.6071 -0.1709 -0.4623 0.029 Uiso 1 1 calc R . .
N6 N 1.0913(6) -0.19615(18) -0.2124(8) 0.0225(12) Uani 1 1 d . . .
O3 O 1.1657(5) -0.09226(16) -0.1921(8) 0.0320(12) Uani 1 1 d . . .
N3 N 0.8914(6) -0.4000(2) -0.3218(10) 0.0317(14) Uani 1 1 d . . .
N10 N 1.0291(6) -0.0819(2) -0.2580(9) 0.0261(14) Uani 1 1 d . . .
N1 N 1.0873(6) -0.35167(18) -0.2048(9) 0.0250(13) Uani 1 1 d . . .
N4 N 0.8367(6) -0.3536(2) -0.3515(9) 0.0272(14) Uani 1 1 d . . .
N5 N 1.0840(5) -0.24604(18) -0.2153(8) 0.0198(12) Uani 1 1 d . . .
N2 N 1.0387(6) -0.39878(19) -0.2369(8) 0.0252(13) Uani 1 1 d . . .
C2 C 0.9530(7) -0.2706(2) -0.2824(10) 0.0204(15) Uani 1 1 d . . .
C3 C 0.8098(7) -0.2450(2) -0.3578(10) 0.0194(14) Uani 1 1 d . . .
C4 C 0.9619(6) -0.1714(2) -0.2820(10) 0.0197(15) Uani 1 1 d . . .
O2 O 0.9828(5) -0.03835(17) -0.2796(9) 0.0438(15) Uani 1 1 d . . .
C1 C 0.9591(7) -0.3249(2) -0.2797(10) 0.0207(15) Uani 1 1 d . . .
O5 O 0.7290(5) -0.01311(16) -0.9015(8) 0.0367(13) Uani 1 1 d D . .
O9 O 1.2656(5) -0.47131(16) -0.1063(8) 0.0312(12) Uani 1 1 d D . .
O7 O 0.3937(5) -0.15791(16) -0.9447(7) 0.0304(12) Uani 1 1 d D . .
O10 O 1.3856(6) -0.3392(2) 0.1113(10) 0.0522(16) Uani 1 1 d D . .
C5 C 0.9255(7) -0.1209(2) -0.3050(10) 0.0224(15) Uani 1 1 d . . .
C6 C 0.7628(7) -0.1167(2) -0.3873(10) 0.0237(15) Uani 1 1 d . . .
H5A H 0.771(3) -0.0415(6) -0.882(11) 0.036 Uiso 1 1 d D . .
H5B H 0.797(2) 0.0090(8) -0.859(11) 0.036 Uiso 1 1 d D . .
H6A H 0.518(8) 0.0854(5) -0.789(5) 0.036 Uiso 1 1 d D . .
H6B H 0.507(8) 0.0494(11) -0.650(6) 0.036 Uiso 1 1 d D . .
H4A H 0.552(2) -0.060(2) -0.699(5) 0.036 Uiso 1 1 d D . .
H4B H 0.404(4) -0.0456(19) -0.742(7) 0.036 Uiso 1 1 d D . .
H7A H 0.423(7) -0.1288(10) -0.900(8) 0.036 Uiso 1 1 d D . .
H7B H 0.363(8) -0.1572(19) -1.0782(18) 0.036 Uiso 1 1 d D . .
H8A H 0.397(6) -0.2138(14) -0.772(10) 0.036 Uiso 1 1 d D . .
H8B H 0.304(4) -0.241(2) -0.689(11) 0.036 Uiso 1 1 d D . .
H10A H 1.385(7) -0.3105(12) 0.165(9) 0.036 Uiso 1 1 d D . .
H10B H 1.300(4) -0.344(2) 0.016(8) 0.036 Uiso 1 1 d D . .
H9C H 1.188(4) -0.4528(16) -0.139(11) 0.036 Uiso 1 1 d D . .
H9D H 1.243(6) -0.5008(9) -0.083(11) 0.036 Uiso 1 1 d D . .

loop_
_atom_site_aniso_label
_atom_site_aniso_U_11
_atom_site_aniso_U_22
_atom_site_aniso_U_33
_atom_site_aniso_U_23
_atom_site_aniso_U_13
_atom_site_aniso_U_12
Mg1 0.0143(15) 0.0133(14) 0.0203(16) -0.0001(12) 0.0064(12) 0.0008(11)
O6 0.033(3) 0.022(2) 0.038(3) 0.005(2) 0.020(2) 0.000(2)
N9 0.019(3) 0.028(3) 0.033(4) -0.002(3) 0.010(3) -0.005(2)
N7 0.015(3) 0.020(3) 0.020(3) 0.003(2) 0.006(2) 0.002(2)
O4 0.022(3) 0.038(3) 0.038(3) -0.006(2) 0.012(2) 0.005(2)
O1 0.021(2) 0.026(3) 0.038(3) 0.006(2) 0.011(2) 0.006(2)
O8 0.020(3) 0.038(3) 0.034(3) 0.003(2) 0.013(2) -0.001(2)
N8 0.012(3) 0.028(3) 0.032(3) 0.004(3) 0.007(2) 0.001(2)
N6 0.019(3) 0.021(3) 0.027(3) 0.001(2) 0.007(2) -0.002(2)
O3 0.018(3) 0.024(3) 0.051(3) 0.003(2) 0.006(2) 0.0019(19)
N3 0.027(3) 0.025(3) 0.045(4) 0.002(3) 0.014(3) -0.002(3)
N10 0.023(3) 0.026(3) 0.030(3) 0.005(3) 0.010(3) -0.001(2)
N1 0.028(3) 0.019(3) 0.031(3) 0.001(3) 0.012(3) -0.002(2)
N4 0.027(3) 0.028(3) 0.027(3) -0.001(3) 0.009(3) -0.004(3)
N5 0.012(3) 0.024(3) 0.024(3) -0.002(2) 0.006(2) 0.001(2)
N2 0.023(3) 0.022(3) 0.031(3) 0.005(2) 0.010(3) 0.003(2)
C2 0.018(3) 0.021(3) 0.024(4) -0.005(3) 0.008(3) -0.006(3)
C3 0.022(3) 0.026(4) 0.013(3) -0.001(3) 0.009(3) -0.004(3)
C4 0.008(3) 0.027(4) 0.026(4) -0.002(3) 0.009(3) -0.001(3)
O2 0.025(3) 0.022(3) 0.081(4) -0.001(3) 0.012(3) 0.001(2)
C1 0.015(3) 0.023(3) 0.027(4) 0.000(3) 0.010(3) 0.002(3)
O5 0.027(3) 0.022(3) 0.059(4) 0.000(3) 0.011(3) -0.004(2)
O9 0.019(2) 0.022(3) 0.053(3) 0.005(2) 0.012(2) 0.0032(19)
O7 0.033(3) 0.030(3) 0.027(3) -0.002(2) 0.008(2) -0.001(2)
O10 0.042(4) 0.048(3) 0.066(5) -0.008(3) 0.016(3) -0.002(3)
C5 0.021(3) 0.017(3) 0.030(4) 0.003(3) 0.009(3) -0.005(3)
C6 0.025(4) 0.024(4) 0.027(4) 0.003(3) 0.015(3) 0.002(3)

loop_
_atom_type_symbol
_atom_type_description
_atom_type_scat_dispersion_real
_atom_type_scat_dispersion_imag
_atom_type_scat_source
C C 0.0033 0.0016 'International Tables Vol C Tables 4.2.6.8 and 6.1.1.4'
H H 0.0000 0.0000 'International Tables Vol C Tables 4.2.6.8 and 6.1.1.4'
Mg Mg 0.0486 0.0363 'International Tables Vol C Tables 4.2.6.8 and 6.1.1.4'
N N 0.0061 0.0033 'International Tables Vol C Tables 4.2.6.8 and 6.1.1.4'
O O 0.0106 0.0060 'International Tables Vol C Tables 4.2.6.8 and 6.1.1.4'

loop_
_geom_angle_atom_site_label_1
_geom_angle_atom_site_label_2
_geom_angle_atom_site_label_3
_geom_angle
_geom_angle_site_symmetry_1
_geom_angle_site_symmetry_3
_geom_angle_publ_flag
O6 Mg1 O6 180.000(1) . 3_653 ?
O6 Mg1 O4 88.53(17) 3_653 . ?
O6 Mg1 O4 91.47(17) . . ?
O6 Mg1 O4 88.53(17) . 3_653 ?
O6 Mg1 O4 91.47(17) 3_653 3_653 ?
O4 Mg1 O4 180.000(1) 3_653 . ?
O5 Mg1 O6 89.7(2) 3_653 . ?
O5 Mg1 O6 90.3(2) . . ?
O5 Mg1 O6 89.7(2) . 3_653 ?
O5 Mg1 O6 90.3(2) 3_653 3_653 ?
O5 Mg1 O4 90.58(18) . . ?
O5 Mg1 O4 90.58(18) 3_653 3_653 ?
O5 Mg1 O4 89.42(18) . 3_653 ?
O5 Mg1 O4 89.42(18) 3_653 . ?
O5 Mg1 O5 180.0(3) 3_653 . ?
Mg1 O6 H6A 122(2) . . ?
Mg1 O6 H6B 123(2) . . ?
H6A O6 H6B 108(3) . . ?
H9A N9 H9B 120.0 . . ?
C3 N9 H9A 120.0 . . ?
C3 N9 H9B 120.0 . . ?
N8 N7 C4 112.9(4) . . ?
C3 N7 N8 124.8(5) . . ?
C3 N7 C4 122.3(5) . . ?
Mg1 O4 H4A 106(3) . . ?
Mg1 O4 H4B 105(3) . . ?
H4A O4 H4B 108(3) . . ?
H8A O8 H8B 109(3) . . ?
N7 N8 H8 127.0 . . ?
C6 N8 N7 106.0(5) . . ?
C6 N8 H8 127.0 . . ?
C4 N6 N5 117.4(5) . . ?
N2 N3 N4 109.8(5) . . ?
O3 N10 O2 122.2(5) . . ?
O3 N10 C5 118.1(5) . . ?
O2 N10 C5 119.7(5) . . ?
N2 N1 C1 103.4(5) . . ?
C1 N4 N3 104.2(5) . . ?
C2 N5 N6 122.4(5) . . ?
N3 N2 N1 110.4(5) . . ?
N5 C2 C3 121.9(5) . . ?
N5 C2 C1 117.6(5) . . ?
C3 C2 C1 120.5(5) . . ?
N9 C3 N7 121.4(6) . . ?
N9 C3 C2 124.7(6) . . ?
N7 C3 C2 113.9(5) . . ?
N6 C4 N7 122.0(5) . . ?
N6 C4 C5 133.5(5) . . ?
C5 C4 N7 104.4(5) . . ?
N1 C1 C2 124.4(5) . . ?
N4 C1 N1 112.3(5) . . ?
N4 C1 C2 123.3(5) . . ?
Mg1 O5 H5A 125.6(18) . . ?
Mg1 O5 H5B 125.4(18) . . ?
H5A O5 H5B 109(3) . . ?
H9C O9 H9D 111(3) . . ?
H7A O7 H7B 108(3) . . ?
H10A O10 H10B 108(3) . . ?
N10 C5 C4 125.6(6) . . ?
N10 C5 C6 126.6(6) . . ?
C4 C5 C6 107.8(5) . . ?
O1 C6 N8 122.5(6) . . ?
O1 C6 C5 128.6(6) . . ?
N8 C6 C5 108.9(5) . . ?

loop_
_geom_bond_atom_site_label_1
_geom_bond_atom_site_label_2
_geom_bond_distance
_geom_bond_site_symmetry_2
_geom_bond_publ_flag
Mg1 O6 2.127(5) 3_653 ?
Mg1 O6 2.127(5) . ?
Mg1 O4 2.156(5) 3_653 ?
Mg1 O4 2.156(5) . ?
Mg1 O5 2.055(5) . ?
Mg1 O5 2.055(5) 3_653 ?
O6 H6A 0.852(10) . ?
O6 H6B 0.850(10) . ?
N9 H9A 0.8600 . ?
N9 H9B 0.8600 . ?
N9 C3 1.311(8) . ?
N7 N8 1.376(7) . ?
N7 C3 1.331(8) . ?
N7 C4 1.404(7) . ?
O4 H4A 0.849(10) . ?
O4 H4B 0.854(10) . ?
O1 C6 1.274(7) . ?
O8 H8A 0.850(10) . ?
O8 H8B 0.851(10) . ?
N8 H8 0.8600 . ?
N8 C6 1.368(8) . ?
N6 N5 1.345(7) . ?
N6 C4 1.327(8) . ?
O3 N10 1.240(7) . ?
N3 N4 1.341(7) . ?
N3 N2 1.310(7) . ?
N10 O2 1.242(7) . ?
N10 C5 1.393(8) . ?
N1 N2 1.341(7) . ?
N1 C1 1.350(8) . ?
N4 C1 1.336(8) . ?
N5 C2 1.334(8) . ?
C2 C3 1.444(9) . ?
C2 C1 1.463(8) . ?
C4 C5 1.398(8) . ?
O5 H5A 0.848(10) . ?
O5 H5B 0.852(10) . ?
O9 H9C 0.849(10) . ?
O9 H9D 0.849(10) . ?
O7 H7A 0.853(10) . ?
O7 H7B 0.851(10) . ?
O10 H10A 0.854(10) . ?
O10 H10B 0.855(10) . ?
C5 C6 1.445(9) . ?

loop_
_geom_torsion_atom_site_label_1
_geom_torsion_atom_site_label_2
_geom_torsion_atom_site_label_3
_geom_torsion_atom_site_label_4
_geom_torsion
_geom_torsion_site_symmetry_1
_geom_torsion_site_symmetry_2
_geom_torsion_site_symmetry_3
_geom_torsion_site_symmetry_4
_geom_torsion_publ_flag
N7 N8 C6 O1 -178.9(6) . . . . ?
N7 N8 C6 C5 0.0(7) . . . . ?
N7 C4 C5 N10 -178.9(6) . . . . ?
N7 C4 C5 C6 0.6(7) . . . . ?
N8 N7 C3 N9 0.6(9) . . . . ?
N8 N7 C3 C2 -179.8(5) . . . . ?
N8 N7 C4 N6 179.2(6) . . . . ?
N8 N7 C4 C5 -0.6(7) . . . . ?
N6 N5 C2 C3 0.3(9) . . . . ?
N6 N5 C2 C1 179.6(5) . . . . ?
N6 C4 C5 N10 1.3(12) . . . . ?
N6 C4 C5 C6 -179.2(7) . . . . ?
O3 N10 C5 C4 0.8(10) . . . . ?
O3 N10 C5 C6 -178.6(6) . . . . ?
N3 N4 C1 N1 -0.6(7) . . . . ?
N3 N4 C1 C2 179.5(6) . . . . ?
N10 C5 C6 O1 -2.1(11) . . . . ?
N10 C5 C6 N8 179.1(6) . . . . ?
N4 N3 N2 N1 0.7(8) . . . . ?
N5 N6 C4 N7 1.2(9) . . . . ?
N5 N6 C4 C5 -179.0(7) . . . . ?
N5 C2 C3 N9 179.3(6) . . . . ?
N5 C2 C3 N7 -0.3(9) . . . . ?
N5 C2 C1 N1 3.3(10) . . . . ?
N5 C2 C1 N4 -176.9(6) . . . . ?
N2 N3 N4 C1 0.0(7) . . . . ?
N2 N1 C1 N4 1.0(7) . . . . ?
N2 N1 C1 C2 -179.2(6) . . . . ?
C3 N7 N8 C6 -179.1(6) . . . . ?
C3 N7 C4 N6 -1.3(9) . . . . ?
C3 N7 C4 C5 178.9(6) . . . . ?
C3 C2 C1 N1 -177.4(6) . . . . ?
C3 C2 C1 N4 2.4(10) . . . . ?
C4 N7 N8 C6 0.4(7) . . . . ?
C4 N7 C3 N9 -178.8(6) . . . . ?
C4 N7 C3 C2 0.8(8) . . . . ?
C4 N6 N5 C2 -0.8(9) . . . . ?
C4 C5 C6 O1 178.4(7) . . . . ?
C4 C5 C6 N8 -0.4(7) . . . . ?
O2 N10 C5 C4 -178.0(6) . . . . ?
O2 N10 C5 C6 2.6(10) . . . . ?
C1 N1 N2 N3 -1.0(7) . . . . ?
C1 C2 C3 N9 0.0(10) . . . . ?
C1 C2 C3 N7 -179.6(6) . . . . ?
